data_7019338
loop_
_publ_author_name
'Troff, Ralf W.'
'Hovorka, Rainer'
'Weilandt, Torsten'
'L\"utzen, Arne'
'Cetina, Mario'
'Nieger, Martin'
'Lentz, Dieter'
'Rissanen, Kari'
'Schalley, Christoph A.'

_publ_section_title
;
 Equipping metallo-supramolecular macrocycles with functional groups:
 assemblies of pyridine-substituted urea ligands.
;
_journal_issue 27
_journal_name_full 'Dalton transactions (Cambridge, England : 2003)'
_journal_page_first 8410
_journal_page_last 8420
_journal_paper_doi 10.1039/c2dt30190c
_journal_volume 41
_journal_year 2012
_chemical_formula_sum 'C30 H52 N16 O18 Pd2'
_chemical_formula_weight 1137.68
_chemical_name_systematic
;
?
;
_space_group_IT_number 14
_symmetry_cell_setting monoclinic
_symmetry_space_group_name_Hall '-P 2ybc'
_symmetry_space_group_name_H-M 'P 1 21/c 1'
_atom_sites_solution_hydrogens geom
_atom_sites_solution_primary direct
_atom_sites_solution_secondary difmap
_audit_creation_method SHELXL-97
_cell_angle_alpha 90.00
_cell_angle_beta 91.995(7)
_cell_angle_gamma 90.00
_cell_formula_units_Z 4
_cell_length_a 13.577(4)
_cell_length_b 15.891(5)
_cell_length_c 20.526(6)
_cell_measurement_reflns_used 1013
_cell_measurement_temperature 133(2)
_cell_measurement_theta_max 30.0
_cell_measurement_theta_min 2.45
_cell_volume 4426(2)
_computing_cell_refinement 'SAINT (Bruker-AXS)'
_computing_data_collection 'SMART (Bruker-AXS)'
_computing_data_reduction 'SAINT (Bruker-AXS)'
_computing_structure_refinement 'SHELXL-97 (Sheldrick, 1997)'
_computing_structure_solution 'SHELXS-97 (Sheldrick, 1990)'
_diffrn_ambient_temperature 133(2)
_diffrn_measured_fraction_theta_full 0.988
_diffrn_measured_fraction_theta_max 0.988
_diffrn_measurement_device_type 'Bruker-AXS SMART CCD'
_diffrn_measurement_method 'omega scan'
_diffrn_radiation_monochromator graphite
_diffrn_radiation_source 'sealed tube'
_diffrn_radiation_type MoK\a
_diffrn_radiation_wavelength 0.71073
_diffrn_reflns_av_R_equivalents 0.0388
_diffrn_reflns_av_sigmaI/netI 0.0338
_diffrn_reflns_limit_h_max 19
_diffrn_reflns_limit_h_min -19
_diffrn_reflns_limit_k_max 21
_diffrn_reflns_limit_k_min -22
_diffrn_reflns_limit_l_max 26
_diffrn_reflns_limit_l_min -28
_diffrn_reflns_number 65917
_diffrn_reflns_theta_full 30.05
_diffrn_reflns_theta_max 30.05
_diffrn_reflns_theta_min 1.62
_exptl_absorpt_coefficient_mu 0.903
_exptl_absorpt_correction_T_max 1.0
_exptl_absorpt_correction_T_min 0.865
_exptl_absorpt_correction_type multi-scan
_exptl_absorpt_process_details 'SADABS (Bruker-AXS)'
_exptl_crystal_colour colourless
_exptl_crystal_density_diffrn 1.707
_exptl_crystal_density_method 'not measured'
_exptl_crystal_description platelett
_exptl_crystal_F_000 2320
_exptl_crystal_size_max 0.5
_exptl_crystal_size_mid 0.2
_exptl_crystal_size_min 0.05
_platon_squeeze_details
;
;
_refine_diff_density_max 1.705
_refine_diff_density_min -1.745
_refine_diff_density_rms 0.157
_refine_ls_extinction_method none
_refine_ls_goodness_of_fit_ref 1.181
_refine_ls_hydrogen_treatment constr
_refine_ls_matrix_type full
_refine_ls_number_parameters 554
_refine_ls_number_reflns 12812
_refine_ls_number_restraints 0
_refine_ls_restrained_S_all 1.181
_refine_ls_R_factor_all 0.0725
_refine_ls_R_factor_gt 0.0631
_refine_ls_shift/su_max 0.000
_refine_ls_shift/su_mean 0.000
_refine_ls_structure_factor_coef Fsqd
_refine_ls_weighting_details 'calc w=1/[\s^2^(Fo^2^)+(0.0079P)^2^+40.8987P] where P=(Fo^2^+2Fc^2^)/3'
_refine_ls_weighting_scheme calc
_refine_ls_wR_factor_gt 0.1347
_refine_ls_wR_factor_ref 0.1376
_reflns_number_gt 10995
_reflns_number_total 12812
_reflns_threshold_expression >2sigma(I)
_cod_data_source_file c2dt30190c.txt
_cod_data_source_block squeeze
_cod_original_sg_symbol_H-M P2(1)/c
_cod_database_code 7019338

loop_
_symmetry_equiv_pos_as_xyz
'x, y, z'
'-x, y+1/2, -z+1/2'
'-x, -y, -z'
'x, -y-1/2, z-1/2'

loop_
_atom_site_label
_atom_site_type_symbol
_atom_site_fract_x
_atom_site_fract_y
_atom_site_fract_z
_atom_site_U_iso_or_equiv
_atom_site_adp_type
_atom_site_occupancy
_atom_site_symmetry_multiplicity
_atom_site_calc_flag
_atom_site_refinement_flags
C21 C 0.1885(3) 0.0061(3) 0.3099(2) 0.0186(9) Uani 1 1 d .
H21 H 0.2005 0.0507 0.3400 0.022 Uiso 1 1 calc R
C22 C 0.4370(3) 0.0229(3) 0.3556(2) 0.0183(9) Uani 1 1 d .
H22 H 0.3870 0.0638 0.3614 0.022 Uiso 1 1 calc R
C31 C 0.1413(3) 0.0234(3) 0.2490(2) 0.0164(8) Uani 1 1 d .
C32 C 0.5256(3) 0.0471(3) 0.3302(2) 0.0163(8) Uani 1 1 d .
C41 C 0.1242(3) -0.0423(3) 0.2066(2) 0.0188(9) Uani 1 1 d .
H41 H 0.0918 -0.0320 0.1656 0.023 Uiso 1 1 calc R
C42 C 0.5971(4) -0.0143(3) 0.3204(2) 0.0195(9) Uani 1 1 d .
H42 H 0.6581 0.0010 0.3023 0.023 Uiso 1 1 calc R
C51 C 0.1537(3) -0.1236(3) 0.2228(2) 0.0194(9) Uani 1 1 d .
C52 C 0.5794(4) -0.0973(3) 0.3368(2) 0.0209(9) Uani 1 1 d .
C61 C 0.1991(3) -0.1359(3) 0.2841(2) 0.0183(9) Uani 1 1 d .
H61 H 0.2182 -0.1912 0.2967 0.022 Uiso 1 1 calc R
C62 C 0.4889(4) -0.1162(3) 0.3633(2) 0.0190(9) Uani 1 1 d .
H62 H 0.4756 -0.1727 0.3754 0.023 Uiso 1 1 calc R
C71 C 0.1389(5) -0.1965(4) 0.1770(3) 0.0327(13) Uani 1 1 d .
H71A H 0.1109 -0.2441 0.2005 0.049 Uiso 1 1 calc R
H71B H 0.2024 -0.2130 0.1596 0.049 Uiso 1 1 calc R
H71C H 0.0936 -0.1801 0.1410 0.049 Uiso 1 1 calc R
C72 C 0.6544(4) -0.1655(3) 0.3283(3) 0.0316(12) Uani 1 1 d .
H72A H 0.6750 -0.1660 0.2830 0.047 Uiso 1 1 calc R
H72B H 0.6255 -0.2200 0.3390 0.047 Uiso 1 1 calc R
H72C H 0.7119 -0.1548 0.3574 0.047 Uiso 1 1 calc R
C91 C 0.1447(4) 0.1791(3) 0.2602(3) 0.0223(10) Uani 1 1 d .
C92 C 0.4993(4) 0.2003(3) 0.3348(2) 0.0195(9) Uani 1 1 d .
C102 C 0.1513(4) 0.4940(4) 0.5263(2) 0.0260(11) Uani 1 1 d .
H10A H 0.1565 0.4390 0.5488 0.031 Uiso 1 1 calc R
H10B H 0.0974 0.5265 0.5456 0.031 Uiso 1 1 calc R
C103 C 0.2467(4) 0.5412(4) 0.5346(2) 0.0251(10) Uani 1 1 d .
H10C H 0.2384 0.5997 0.5188 0.030 Uiso 1 1 calc R
H10D H 0.2678 0.5429 0.5812 0.030 Uiso 1 1 calc R
C112 C 0.1984(4) -0.1636(3) 0.5231(2) 0.0236(10) Uani 1 1 d .
C113 C 0.2817(4) -0.1104(3) 0.5509(2) 0.0215(9) Uani 1 1 d .
H11A H 0.2576 -0.0532 0.5610 0.026 Uiso 1 1 calc R
H11B H 0.3090 -0.1359 0.5917 0.026 Uiso 1 1 calc R
C21' C 0.1628(3) 0.3541(3) 0.3110(2) 0.0188(9) Uani 1 1 d .
H21' H 0.1802 0.3122 0.3423 0.023 Uiso 1 1 calc R
C22' C 0.4139(4) 0.3721(3) 0.3491(3) 0.0222(10) Uani 1 1 d .
H22' H 0.3676 0.3281 0.3548 0.027 Uiso 1 1 calc R
C31' C 0.1163(3) 0.3311(3) 0.2530(2) 0.0175(9) Uani 1 1 d .
C32' C 0.5044(4) 0.3537(3) 0.3222(2) 0.0196(9) Uani 1 1 d .
C41' C 0.0898(3) 0.3927(3) 0.2071(3) 0.0210(9) Uani 1 1 d .
H41' H 0.0574 0.3773 0.1671 0.025 Uiso 1 1 calc R
C42' C 0.5689(3) 0.4199(3) 0.3121(2) 0.0177(9) Uani 1 1 d .
H42' H 0.6304 0.4094 0.2930 0.021 Uiso 1 1 calc R
C51' C 0.1111(3) 0.4763(3) 0.2204(3) 0.0207(9) Uani 1 1 d .
C52' C 0.5445(3) 0.5011(3) 0.3297(2) 0.0152(8) Uani 1 1 d .
C61' C 0.1577(4) 0.4947(3) 0.2800(3) 0.0213(10) Uani 1 1 d .
H61' H 0.1714 0.5518 0.2904 0.026 Uiso 1 1 calc R
C62' C 0.4537(3) 0.5137(3) 0.3584(2) 0.0170(8) Uani 1 1 d .
H62' H 0.4363 0.5688 0.3719 0.020 Uiso 1 1 calc R
C71' C 0.0883(4) 0.5460(3) 0.1719(3) 0.0283(11) Uani 1 1 d .
H71D H 0.0888 0.5233 0.1276 0.042 Uiso 1 1 calc R
H71E H 0.1383 0.5903 0.1768 0.042 Uiso 1 1 calc R
H71F H 0.0232 0.5697 0.1801 0.042 Uiso 1 1 calc R
C72' C 0.6118(4) 0.5754(3) 0.3204(3) 0.0209(9) Uani 1 1 d .
H72D H 0.6665 0.5731 0.3528 0.031 Uiso 1 1 calc R
H72E H 0.5748 0.6277 0.3260 0.031 Uiso 1 1 calc R
H72F H 0.6378 0.5736 0.2765 0.031 Uiso 1 1 calc R
N1 N 0.1676(3) -0.1268(3) 0.4584(2) 0.0196(8) Uani 1 1 d .
H11C H 0.1272 -0.0812 0.4642 0.024 Uiso 1 1 calc R
H11D H 0.1335 -0.1662 0.4337 0.024 Uiso 1 1 calc R
N2 N 0.3592(3) -0.1057(3) 0.5016(2) 0.0210(8) Uani 1 1 d .
H11E H 0.3962 -0.1542 0.5025 0.025 Uiso 1 1 calc R
H11F H 0.4005 -0.0609 0.5106 0.025 Uiso 1 1 calc R
N3 N 0.1298(3) 0.4810(3) 0.4553(2) 0.0211(8) Uani 1 1 d .
H10E H 0.0957 0.5265 0.4384 0.025 Uiso 1 1 calc R
H10F H 0.0913 0.4338 0.4492 0.025 Uiso 1 1 calc R
N4 N 0.3213(3) 0.4970(3) 0.4964(2) 0.0204(8) Uani 1 1 d .
H10G H 0.3422 0.4490 0.5179 0.025 Uiso 1 1 calc R
H10H H 0.3750 0.5312 0.4910 0.025 Uiso 1 1 calc R
N11 N 0.2166(3) -0.0722(2) 0.3259(2) 0.0169(7) Uani 1 1 d .
N12 N 0.4202(3) -0.0573(2) 0.37231(19) 0.0153(7) Uani 1 1 d .
N71 N 0.1101(3) 0.1044(3) 0.2326(2) 0.0213(8) Uani 1 1 d .
H81 H 0.0639 0.1088 0.2017 0.026 Uiso 1 1 calc R
N72 N 0.5455(3) 0.1303(3) 0.3118(2) 0.0198(8) Uani 1 1 d .
H82 H 0.5915 0.1381 0.2833 0.024 Uiso 1 1 calc R
N11' N 0.1841(3) 0.4351(3) 0.3237(2) 0.0186(8) Uani 1 1 d .
N12' N 0.3909(3) 0.4504(3) 0.3673(2) 0.0184(8) Uani 1 1 d .
N71' N 0.0934(3) 0.2469(3) 0.2369(2) 0.0240(9) Uani 1 1 d .
H81' H 0.0427 0.2376 0.2099 0.029 Uiso 1 1 calc R
N72' N 0.5303(3) 0.2719(3) 0.3043(2) 0.0218(8) Uani 1 1 d .
H82' H 0.5692 0.2660 0.2712 0.026 Uiso 1 1 calc R
N1N N 0.4577(4) 0.6896(3) 0.5050(2) 0.0299(10) Uani 1 1 d .
N2N N 0.3147(3) 0.6778(3) 0.3159(2) 0.0239(9) Uani 1 1 d .
N3N N 0.9393(3) 0.1802(3) 0.1016(2) 0.0213(8) Uani 1 1 d .
O81 O 0.2141(3) 0.1817(2) 0.2998(2) 0.0312(9) Uani 1 1 d .
O82 O 0.4386(3) 0.1991(2) 0.37715(19) 0.0300(9) Uani 1 1 d .
O1N O 0.3852(3) 0.7044(3) 0.5382(2) 0.0415(11) Uani 1 1 d .
O2N O 0.4885(3) 0.6155(3) 0.4969(2) 0.0339(9) Uani 1 1 d .
O3N O 0.5027(3) 0.7492(3) 0.4790(2) 0.0341(9) Uani 1 1 d .
O4N O 0.2707(3) 0.6550(3) 0.3645(2) 0.0362(10) Uani 1 1 d .
O5N O 0.2829(3) 0.6568(3) 0.2599(2) 0.0287(8) Uani 1 1 d .
O6N O 0.3911(3) 0.7217(3) 0.3211(2) 0.0368(10) Uani 1 1 d .
O7N O 0.9396(3) 0.2439(3) 0.1368(2) 0.0317(9) Uani 1 1 d .
O8N O 0.9786(3) 0.1131(2) 0.1222(2) 0.0301(9) Uani 1 1 d .
O9N O 0.8995(3) 0.1825(3) 0.04604(18) 0.0265(8) Uani 1 1 d .
O1W O 0.3865(3) 0.0825(3) 0.5005(2) 0.0354(9) Uani 1 1 d .
O2W O 0.3077(4) 0.3195(3) 0.5408(3) 0.0488(12) Uani 1 1 d .
O3W O 0.0352(3) 0.3210(3) 0.4446(2) 0.0408(11) Uani 1 1 d .
Pd1 Pd 0.29125(2) -0.09088(2) 0.412489(17) 0.01420(8) Uani 1 1 d .
Pd2 Pd 0.25805(2) 0.46692(2) 0.408717(17) 0.01496(8) Uani 1 1 d .

loop_
_atom_site_aniso_label
_atom_site_aniso_U_11
_atom_site_aniso_U_22
_atom_site_aniso_U_33
_atom_site_aniso_U_23
_atom_site_aniso_U_13
_atom_site_aniso_U_12
C21 0.020(2) 0.018(2) 0.018(2) -0.0017(17) -0.0038(17) -0.0007(17)
C22 0.020(2) 0.013(2) 0.021(2) 0.0034(17) 0.0006(17) -0.0005(16)
C31 0.019(2) 0.020(2) 0.0103(19) -0.0008(16) -0.0077(15) -0.0034(17)
C32 0.022(2) 0.012(2) 0.014(2) 0.0008(15) 0.0001(16) -0.0012(16)
C41 0.019(2) 0.020(2) 0.017(2) 0.0013(17) -0.0010(16) -0.0013(17)
C42 0.019(2) 0.018(2) 0.022(2) 0.0015(17) 0.0031(17) 0.0014(17)
C51 0.019(2) 0.019(2) 0.020(2) -0.0052(18) -0.0003(17) -0.0010(17)
C52 0.024(2) 0.018(2) 0.021(2) 0.0006(18) -0.0001(18) 0.0019(18)
C61 0.018(2) 0.013(2) 0.024(2) 0.0025(17) -0.0005(17) -0.0006(16)
C62 0.024(2) 0.014(2) 0.019(2) -0.0002(17) 0.0005(17) -0.0019(17)
C71 0.044(3) 0.022(3) 0.032(3) -0.011(2) -0.013(2) 0.006(2)
C72 0.029(3) 0.019(2) 0.048(3) 0.006(2) 0.015(2) 0.006(2)
C91 0.027(2) 0.010(2) 0.029(3) 0.0027(18) -0.004(2) 0.0016(17)
C92 0.022(2) 0.017(2) 0.020(2) -0.0022(17) 0.0011(18) -0.0032(17)
C102 0.021(2) 0.039(3) 0.019(2) 0.002(2) 0.0033(18) 0.002(2)
C103 0.023(2) 0.033(3) 0.019(2) -0.006(2) 0.0012(18) 0.004(2)
C112 0.030(3) 0.026(3) 0.014(2) 0.0043(18) -0.0024(18) -0.008(2)
C113 0.024(2) 0.023(2) 0.017(2) -0.0003(18) -0.0014(18) -0.0051(18)
C21' 0.020(2) 0.015(2) 0.021(2) -0.0013(17) -0.0005(17) 0.0007(17)
C22' 0.024(2) 0.017(2) 0.026(3) -0.0023(18) 0.0061(19) -0.0032(18)
C31' 0.015(2) 0.013(2) 0.024(2) -0.0021(17) 0.0009(17) 0.0023(16)
C32' 0.025(2) 0.017(2) 0.017(2) -0.0013(17) 0.0035(17) 0.0004(17)
C41' 0.018(2) 0.017(2) 0.028(3) 0.0014(18) 0.0029(18) 0.0013(17)
C42' 0.017(2) 0.019(2) 0.018(2) 0.0010(17) 0.0034(16) 0.0024(16)
C51' 0.017(2) 0.017(2) 0.028(2) 0.0024(18) 0.0060(18) 0.0014(17)
C52' 0.0145(19) 0.015(2) 0.016(2) 0.0001(16) 0.0008(15) -0.0033(16)
C61' 0.020(2) 0.014(2) 0.030(3) 0.0017(18) 0.0149(19) 0.0034(17)
C62' 0.021(2) 0.012(2) 0.018(2) -0.0007(16) 0.0004(17) -0.0007(16)
C71' 0.031(3) 0.019(2) 0.035(3) 0.007(2) 0.001(2) 0.002(2)
C72' 0.021(2) 0.016(2) 0.027(2) 0.0002(18) 0.0041(18) -0.0045(17)
N1 0.0163(18) 0.021(2) 0.021(2) 0.0033(16) 0.0010(15) -0.0029(15)
N2 0.0210(19) 0.018(2) 0.023(2) -0.0007(16) -0.0017(16) -0.0038(15)
N3 0.0170(18) 0.023(2) 0.024(2) 0.0023(16) 0.0045(15) 0.0000(15)
N4 0.0145(18) 0.020(2) 0.027(2) -0.0023(16) 0.0045(15) 0.0006(15)
N11 0.0165(17) 0.0136(18) 0.0205(19) 0.0030(14) -0.0001(14) -0.0006(14)
N12 0.0151(17) 0.0150(18) 0.0157(18) 0.0015(14) -0.0016(14) -0.0002(14)
N71 0.027(2) 0.0141(19) 0.022(2) 0.0006(15) -0.0111(16) 0.0010(15)
N72 0.0176(18) 0.0171(19) 0.025(2) 0.0015(16) 0.0073(15) 0.0000(15)
N11' 0.0205(19) 0.0173(19) 0.0183(19) -0.0007(15) 0.0052(15) -0.0008(15)
N12' 0.0201(18) 0.0156(19) 0.0195(19) -0.0016(15) 0.0043(15) -0.0023(14)
N71' 0.028(2) 0.0145(19) 0.029(2) -0.0030(16) -0.0123(18) 0.0009(16)
N72' 0.024(2) 0.0152(19) 0.027(2) -0.0032(16) 0.0116(17) -0.0029(15)
N1N 0.026(2) 0.028(2) 0.035(3) 0.003(2) -0.0106(19) 0.0021(18)
N2N 0.024(2) 0.0123(19) 0.036(2) 0.0000(17) 0.0073(18) 0.0027(15)
N3N 0.0143(18) 0.022(2) 0.027(2) -0.0003(17) -0.0054(16) 0.0012(15)
O81 0.032(2) 0.0170(18) 0.044(2) 0.0003(16) -0.0179(18) 0.0019(15)
O82 0.042(2) 0.0179(18) 0.031(2) -0.0035(15) 0.0194(17) -0.0044(16)
O1N 0.031(2) 0.036(2) 0.057(3) 0.002(2) 0.002(2) 0.0069(19)
O2N 0.027(2) 0.0206(19) 0.054(3) -0.0007(18) -0.0043(18) 0.0011(15)
O3N 0.042(2) 0.025(2) 0.034(2) 0.0040(17) -0.0079(18) -0.0029(17)
O4N 0.037(2) 0.033(2) 0.039(2) 0.0029(19) 0.0200(18) -0.0007(18)
O5N 0.0233(18) 0.028(2) 0.035(2) -0.0005(17) 0.0021(15) -0.0025(15)
O6N 0.037(2) 0.034(2) 0.039(2) -0.0017(19) 0.0042(18) -0.0176(18)
O7N 0.034(2) 0.024(2) 0.036(2) -0.0071(17) -0.0115(17) 0.0055(16)
O8N 0.036(2) 0.0221(19) 0.031(2) -0.0027(15) -0.0172(17) 0.0091(16)
O9N 0.0215(18) 0.036(2) 0.0214(18) 0.0018(16) -0.0048(14) 0.0036(15)
O1W 0.041(2) 0.022(2) 0.043(2) -0.0023(17) -0.0020(19) -0.0006(17)
O2W 0.050(3) 0.037(3) 0.060(3) 0.015(2) 0.002(2) -0.003(2)
O3W 0.043(3) 0.050(3) 0.029(2) 0.000(2) 0.0012(19) -0.018(2)
Pd1 0.01566(15) 0.01233(15) 0.01444(15) 0.00190(12) -0.00195(11) -0.00079(12)
Pd2 0.01493(15) 0.01366(15) 0.01656(16) -0.00147(12) 0.00422(11) -0.00126(12)

loop_
_atom_type_symbol
_atom_type_description
_atom_type_scat_dispersion_real
_atom_type_scat_dispersion_imag
_atom_type_scat_source
C C 0.0033 0.0016 'International Tables Vol C Tables 4.2.6.8 and 6.1.1.4'
H H 0.0000 0.0000 'International Tables Vol C Tables 4.2.6.8 and 6.1.1.4'
N N 0.0061 0.0033 'International Tables Vol C Tables 4.2.6.8 and 6.1.1.4'
Pd Pd -0.9988 1.0072 'International Tables Vol C Tables 4.2.6.8 and 6.1.1.4'
O O 0.0106 0.0060 'International Tables Vol C Tables 4.2.6.8 and 6.1.1.4'

loop_
_geom_angle_atom_site_label_1
_geom_angle_atom_site_label_2
_geom_angle_atom_site_label_3
_geom_angle
N11 C21 C31 121.0(4)
N11 C21 H21 119.5
C31 C21 H21 119.5
N12 C22 C32 121.3(4)
N12 C22 H22 119.4
C32 C22 H22 119.4
C41 C31 N71 120.4(4)
C41 C31 C21 118.3(4)
N71 C31 C21 121.3(4)
C22 C32 C42 118.6(4)
C22 C32 N72 122.8(4)
C42 C32 N72 118.5(4)
C31 C41 C51 121.0(4)
C31 C41 H41 119.5
C51 C41 H41 119.5
C52 C42 C32 120.2(4)
C52 C42 H42 119.9
C32 C42 H42 119.9
C41 C51 C61 117.4(4)
C41 C51 C71 122.5(5)
C61 C51 C71 120.1(5)
C42 C52 C62 117.6(4)
C42 C52 C72 122.3(5)
C62 C52 C72 120.1(5)
N11 C61 C51 122.3(4)
N11 C61 H61 118.9
C51 C61 H61 118.9
N12 C62 C52 122.1(4)
N12 C62 H62 119.0
C52 C62 H62 119.0
C51 C71 H71A 109.5
C51 C71 H71B 109.5
H71A C71 H71B 109.5
C51 C71 H71C 109.5
H71A C71 H71C 109.5
H71B C71 H71C 109.5
C52 C72 H72A 109.5
C52 C72 H72B 109.5
H72A C72 H72B 109.5
C52 C72 H72C 109.5
H72A C72 H72C 109.5
H72B C72 H72C 109.5
O81 C91 N71' 125.4(5)
O81 C91 N71 122.8(4)
N71' C91 N71 111.8(4)
O82 C92 N72 124.2(5)
O82 C92 N72' 124.4(5)
N72 C92 N72' 111.5(4)
N3 C102 C103 108.7(4)
N3 C102 H10A 110.0
C103 C102 H10A 110.0
N3 C102 H10B 110.0
C103 C102 H10B 110.0
H10A C102 H10B 108.3
N4 C103 C102 107.9(4)
N4 C103 H10C 110.1
C102 C103 H10C 110.1
N4 C103 H10D 110.1
C102 C103 H10D 110.1
H10C C103 H10D 108.4
N1 C112 C113 107.5(4)
N2 C113 C112 108.1(4)
N2 C113 H11A 110.1
C112 C113 H11A 110.1
N2 C113 H11B 110.1
C112 C113 H11B 110.1
H11A C113 H11B 108.4
N11' C21' C31' 120.7(4)
N11' C21' H21' 119.6
C31' C21' H21' 119.6
N12' C22' C32' 121.5(4)
N12' C22' H22' 119.2
C32' C22' H22' 119.2
C21' C31' C41' 119.8(4)
C21' C31' N71' 123.1(4)
C41' C31' N71' 117.2(4)
C42' C32' C22' 117.9(4)
C42' C32' N72' 120.0(4)
C22' C32' N72' 122.1(4)
C51' C41' C31' 119.5(5)
C51' C41' H41' 120.3
C31' C41' H41' 120.3
C52' C42' C32' 120.6(4)
C52' C42' H42' 119.7
C32' C42' H42' 119.7
C41' C51' C61' 117.5(5)
C41' C51' C71' 122.4(5)
C61' C51' C71' 120.0(5)
C42' C52' C62' 117.8(4)
C42' C52' C72' 123.0(4)
C62' C52' C72' 119.2(4)
N11' C61' C51' 122.8(5)
N11' C61' H61' 118.6
C51' C61' H61' 118.6
N12' C62' C52' 121.7(4)
N12' C62' H62' 119.2
C52' C62' H62' 119.2
C51' C71' H71D 109.5
C51' C71' H71E 109.5
H71D C71' H71E 109.5
C51' C71' H71F 109.5
H71D C71' H71F 109.5
H71E C71' H71F 109.5
C52' C72' H72D 109.5
C52' C72' H72E 109.5
H72D C72' H72E 109.5
C52' C72' H72F 109.5
H72D C72' H72F 109.5
H72E C72' H72F 109.5
C112 N1 Pd1 108.1(3)
C112 N1 H11C 110.1
Pd1 N1 H11C 110.1
C112 N1 H11D 110.1
Pd1 N1 H11D 110.1
H11C N1 H11D 108.4
C113 N2 Pd1 108.0(3)
C113 N2 H11E 110.1
Pd1 N2 H11E 110.1
C113 N2 H11F 110.1
Pd1 N2 H11F 110.1
H11E N2 H11F 108.4
C102 N3 Pd2 109.5(3)
C102 N3 H10E 109.8
Pd2 N3 H10E 109.8
C102 N3 H10F 109.8
Pd2 N3 H10F 109.8
H10E N3 H10F 108.2
C103 N4 Pd2 107.8(3)
C103 N4 H10G 110.2
Pd2 N4 H10G 110.2
C103 N4 H10H 110.2
Pd2 N4 H10H 110.2
H10G N4 H10H 108.5
C21 N11 C61 120.0(4)
C21 N11 Pd1 118.6(3)
C61 N11 Pd1 121.3(3)
C62 N12 C22 120.2(4)
C62 N12 Pd1 119.1(3)
C22 N12 Pd1 120.6(3)
C91 N71 C31 126.6(4)
C91 N71 H81 116.7
C31 N71 H81 116.7
C92 N72 C32 125.4(4)
C92 N72 H82 117.3
C32 N72 H82 117.3
C21' N11' C61' 119.7(4)
C21' N11' Pd2 119.9(3)
C61' N11' Pd2 120.4(3)
C62' N12' C22' 120.4(4)
C62' N12' Pd2 122.5(3)
C22' N12' Pd2 117.1(3)
C91 N71' C31' 124.2(4)
C91 N71' H81' 117.9
C31' N71' H81' 117.9
C92 N72' C32' 124.6(4)
C92 N72' H82' 117.7
C32' N72' H82' 117.7
O1N N1N O3N 119.9(5)
O1N N1N O2N 121.5(5)
O3N N1N O2N 118.5(5)
O4N N2N O6N 121.2(5)
O4N N2N O5N 120.1(5)
O6N N2N O5N 118.7(4)
O7N N3N O9N 120.0(4)
O7N N3N O8N 120.2(4)
O9N N3N O8N 119.8(4)
N12 Pd1 N2 91.45(16)
N12 Pd1 N1 176.02(16)
N2 Pd1 N1 84.63(17)
N12 Pd1 N11 90.99(15)
N2 Pd1 N11 176.53(17)
N1 Pd1 N11 92.95(16)
N4 Pd2 N3 84.22(17)
N4 Pd2 N12' 92.73(16)
N3 Pd2 N12' 176.43(17)
N4 Pd2 N11' 175.54(16)
N3 Pd2 N11' 91.46(17)
N12' Pd2 N11' 91.56(16)

loop_
_geom_bond_atom_site_label_1
_geom_bond_atom_site_label_2
_geom_bond_distance
C21 N11 1.339(6)
C21 C31 1.411(6)
C21 H21 0.9500
C22 N12 1.341(6)
C22 C32 1.383(6)
C22 H22 0.9500
C31 C41 1.374(6)
C31 N71 1.393(6)
C32 C42 1.396(6)
C32 N72 1.404(6)
C41 C51 1.389(7)
C41 H41 0.9500
C42 C52 1.385(7)
C42 H42 0.9500
C51 C61 1.396(7)
C51 C71 1.501(7)
C52 C62 1.395(7)
C52 C72 1.501(7)
C61 N11 1.343(6)
C61 H61 0.9500
C62 N12 1.339(6)
C62 H62 0.9500
C71 H71A 0.9800
C71 H71B 0.9800
C71 H71C 0.9800
C72 H72A 0.9800
C72 H72B 0.9800
C72 H72C 0.9800
C91 O81 1.224(6)
C91 N71' 1.362(6)
C91 N71 1.388(6)
C92 O82 1.220(6)
C92 N72 1.369(6)
C92 N72' 1.371(6)
C102 N3 1.490(7)
C102 C103 1.500(7)
C102 H10A 0.9900
C102 H10B 0.9900
C103 N4 1.479(6)
C103 H10C 0.9900
C103 H10D 0.9900
C112 N1 1.496(6)
C112 C113 1.508(7)
C113 N2 1.487(6)
C113 H11A 0.9900
C113 H11B 0.9900
C21' N11' 1.342(6)
C21' C31' 1.377(7)
C21' H21' 0.9500
C22' N12' 1.337(6)
C22' C32' 1.396(7)
C22' H22' 0.9500
C31' C41' 1.396(7)
C31' N71' 1.410(6)
C32' C42' 1.390(7)
C32' N72' 1.399(6)
C41' C51' 1.385(7)
C41' H41' 0.9500
C42' C52' 1.383(6)
C42' H42' 0.9500
C51' C61' 1.388(7)
C51' C71' 1.514(7)
C52' C62' 1.398(6)
C52' C72' 1.509(6)
C61' N11' 1.344(6)
C61' H61' 0.9500
C62' N12' 1.336(6)
C62' H62' 0.9500
C71' H71D 0.9800
C71' H71E 0.9800
C71' H71F 0.9800
C72' H72D 0.9800
C72' H72E 0.9800
C72' H72F 0.9800
N1 Pd1 2.036(4)
N1 H11C 0.9200
N1 H11D 0.9200
N2 Pd1 2.034(4)
N2 H11E 0.9200
N2 H11F 0.9200
N3 Pd2 2.028(4)
N3 H10E 0.9200
N3 H10F 0.9200
N4 Pd2 2.025(4)
N4 H10G 0.9200
N4 H10H 0.9200
N11 Pd1 2.036(4)
N12 Pd1 2.032(4)
N71 H81 0.8800
N72 H82 0.8800
N11' Pd2 2.047(4)
N12' Pd2 2.038(4)
N71' H81' 0.8800
N72' H82' 0.8800
N1N O1N 1.238(7)
N1N O3N 1.256(6)
N1N O2N 1.263(6)
N2N O4N 1.234(6)
N2N O6N 1.251(6)
N2N O5N 1.260(6)
N3N O7N 1.244(6)
N3N O9N 1.246(5)
N3N O8N 1.258(5)

loop_
_platon_squeeze_void_nr
_platon_squeeze_void_average_x
_platon_squeeze_void_average_y
_platon_squeeze_void_average_z
_platon_squeeze_void_volume
_platon_squeeze_void_count_electrons
_platon_squeeze_void_content
1 0.124 0.146 0.497 96 42 ' '
2 0.124 0.354 0.997 94 41 ' '
3 0.873 0.649 0.004 93 40 ' '
4 0.873 0.851 0.504 92 39 ' '
